data_9016174
loop_
_publ_author_name
'Grice, J. D.'
'Ercit, T. S.'

_publ_section_title
;
 Ordering of Fe and Mg in the tourmaline crystal structure: The correct formula
 Sample: Schorl 2672
;
_journal_name_full 'Neues Jahrbuch fur Mineralogie, Abhandlungen'
_journal_page_first 245
_journal_page_last 266
_journal_volume 165
_journal_year 1993
_chemical_compound_source 'Silver Crater, Hastings Co., Ontario, Canada'
_chemical_formula_sum 'Al3.42 B3 Ca0.01 Fe3.828 H3.6 Mg1.269 Na0.99 O31 Si6 Ti0.402 V0.021'
_chemical_name_mineral Schorl
_space_group_IT_number 160
_symmetry_space_group_name_Hall 'R 3 -2"'
_symmetry_space_group_name_H-M 'R 3 m :H'
_cell_angle_alpha 90
_cell_angle_beta 90
_cell_angle_gamma 120
_cell_formula_units_Z 3
_cell_length_a 16.073
_cell_length_b 16.073
_cell_length_c 7.306
_cell_volume 1634.573
_database_code_amcsd 0018784
_exptl_crystal_density_diffrn 3.294
_cod_original_sg_symbol_H-M 'R 3 m'
_cod_original_formula_sum '(Na.99 Ca.01) Fe3.828 Mg1.269 V.021 Al3.42 Ti.402 Si6 B3 O31 H3.6'
_cod_database_code 9016174

loop_
_space_group_symop_operation_xyz
x,y,z
2/3+x,1/3+y,1/3+z
1/3+x,2/3+y,2/3+z
x,x-y,z
2/3+x,1/3+x-y,1/3+z
1/3+x,2/3+x-y,2/3+z
-y,-x,z
2/3-y,1/3-x,1/3+z
1/3-y,2/3-x,2/3+z
-x+y,y,z
2/3-x+y,1/3+y,1/3+z
1/3-x+y,2/3+y,2/3+z
-y,x-y,z
2/3-y,1/3+x-y,1/3+z
1/3-y,2/3+x-y,2/3+z
-x+y,-x,z
2/3-x+y,1/3-x,1/3+z
1/3-x+y,2/3-x,2/3+z

loop_
_atom_site_label
_atom_site_fract_x
_atom_site_fract_y
_atom_site_fract_z
_atom_site_occupancy
_atom_site_U_iso_or_equiv
_atom_site_type_symbol
_atom_site_attached_hydrogens
NaX 0.00000 0.00000 0.23010 0.99000 0.02670 Na 0
CaX 0.00000 0.00000 0.23010 0.01000 0.02670 Ca 0
Fe2Y 0.12356 0.06178 0.63534 0.75600 0.00900 Fe 0
MgY 0.12356 0.06178 0.63534 0.23700 0.00900 Mg 0
VY 0.12356 0.06178 0.63534 0.00700 0.00900 V 0
AlZ 0.29853 0.26198 0.61195 0.57000 0.00610 Al 0
Fe3Z 0.29853 0.26198 0.61195 0.26000 0.00610 Fe 0
MgZ 0.29853 0.26198 0.61195 0.09300 0.00610 Mg 0
TiZ 0.29853 0.26198 0.61195 0.06700 0.00610 Ti 0
SiT 0.19081 0.18917 0.00000 1.00000 0.00640 Si 0
B 0.11010 0.22020 0.45540 1.00000 0.00920 B 0
O1 0.00000 0.00000 0.78000 1.00000 0.02020 O 0
O2 0.06145 0.12290 0.48440 1.00000 0.01080 O 0
O3 0.26580 0.13290 0.51220 1.00000 0.01380 O 0
O4 0.09252 0.18504 0.06860 1.00000 0.01130 O 0
O5 0.18348 0.09174 0.08750 1.00000 0.01100 O 0
O6 0.19557 0.18640 0.78060 1.00000 0.01010 O 0
O7 0.28323 0.28328 0.07830 1.00000 0.01090 O 0
O8 0.20850 0.26960 0.44220 1.00000 0.01240 O 0
H1 0.00000 0.00000 0.65500 0.60000 0.01000 H 0
H3 0.25400 0.12700 0.41600 1.00000 0.01000 H 0

loop_
_cod_changelog_entry_id
_cod_changelog_entry_author
_cod_changelog_entry_date
_cod_changelog_entry_text
1
;cod-tools version 3.8.0
Id: cif_guess_AMCSD_atom_types 9581 2023-05-17 12:35:41Z saulius
;
2023-05-23T09:21:35+03:00
;Derived atom types and hydrogen counts
from atom names that follow the AMCSD naming convention
(Wat == water, O-H == hydroxyl).
;

loop_
_cod_related_entry_id
_cod_related_entry_database
_cod_related_entry_code
1 AMCSD 0018784
